data_7243075
loop_
_publ_author_name
'Liu, Yifei'
'Dong, Zhen'
'Yang, Rui'
'Li, Haiyan'
'Liu, Yaxin'
'Ye, Zhiwen'

_publ_section_title
;
 Imino-bridged N-rich energetic materials: C4H3N17 and their derivatives
 assembled from the powerful combination of four tetrazoles
;
_journal_issue 31
_journal_name_full CrystEngComm
_journal_page_first 5377
_journal_page_last 5384
_journal_paper_doi 10.1039/D1CE00674F
_journal_volume 23
_journal_year 2021
_chemical_formula_moiety 'C4 N17 Na, H2 O, 2(H4 N)'
_chemical_formula_sum 'C4 H10 N19 Na O'
_chemical_formula_weight 363.30
_space_group_crystal_system triclinic
_space_group_IT_number 2
_space_group_name_Hall '-P 1'
_space_group_name_H-M_alt 'P -1'
_atom_sites_solution_hydrogens difmap
_audit_creation_method SHELXL-2018/3
_audit_update_record
;
2020-12-22 deposited with the CCDC.	2021-06-16 downloaded from the CCDC.
;
_cell_angle_alpha 81.051(3)
_cell_angle_beta 81.699(3)
_cell_angle_gamma 60.468(3)
_cell_formula_units_Z 2
_cell_length_a 9.5686(11)
_cell_length_b 9.5808(10)
_cell_length_c 9.5851(11)
_cell_measurement_reflns_used 4548
_cell_measurement_temperature 296(2)
_cell_measurement_theta_max 27.30
_cell_measurement_theta_min 2.45
_cell_volume 752.90(15)
_computing_cell_refinement 'Bruker SAINT'
_computing_data_collection 'Bruker APEX3'
_computing_data_reduction 'Bruker SAINT'
_computing_molecular_graphics 'Bruker SHELXTL'
_computing_publication_material 'Bruker SHELXTL'
_computing_structure_refinement 'SHELXL-2018/3 (Sheldrick, 2018)'
_computing_structure_solution 'SHELXT 2014/5 (Sheldrick, 2014)'
_diffrn_ambient_temperature 296(2)
_diffrn_detector_area_resol_mean 10.42
_diffrn_measured_fraction_theta_full 0.975
_diffrn_measured_fraction_theta_max 0.979
_diffrn_measurement_device_type 'Bruker D8 QUEST PHOTON 100'
_diffrn_measurement_method '\f and \w scans'
_diffrn_radiation_type MoK\a
_diffrn_radiation_wavelength 0.71073
_diffrn_reflns_av_R_equivalents 0.0363
_diffrn_reflns_av_unetI/netI 0.0447
_diffrn_reflns_Laue_measured_fraction_full 0.975
_diffrn_reflns_Laue_measured_fraction_max 0.979
_diffrn_reflns_limit_h_max 12
_diffrn_reflns_limit_h_min -12
_diffrn_reflns_limit_k_max 12
_diffrn_reflns_limit_k_min -12
_diffrn_reflns_limit_l_max 12
_diffrn_reflns_limit_l_min -12
_diffrn_reflns_number 9792
_diffrn_reflns_point_group_measured_fraction_full 0.975
_diffrn_reflns_point_group_measured_fraction_max 0.979
_diffrn_reflns_theta_full 25.242
_diffrn_reflns_theta_max 27.512
_diffrn_reflns_theta_min 2.454
_diffrn_source.source 'Ius 2.0'
_diffrn_source.type microfocus

_exptl_absorpt_coefficient_mu 0.152
_exptl_absorpt_correction_T_max 0.7456
_exptl_absorpt_correction_T_min 0.6868
_exptl_absorpt_correction_type multi-scan
_exptl_absorpt_process_details sadabs
_exptl_crystal_colour colourless
_exptl_crystal_density_diffrn 1.603
_exptl_crystal_description block
_exptl_crystal_F_000 372
_exptl_crystal_size_max 0.120
_exptl_crystal_size_mid 0.100
_exptl_crystal_size_min 0.090
_refine_diff_density_max 0.290
_refine_diff_density_min -0.266
_refine_diff_density_rms 0.051
_refine_ls_extinction_method none
_refine_ls_goodness_of_fit_ref 1.048
_refine_ls_hydrogen_treatment mixed
_refine_ls_matrix_type full
_refine_ls_number_parameters 260
_refine_ls_number_reflns 3401
_refine_ls_number_restraints 48
_refine_ls_restrained_S_all 1.048
_refine_ls_R_factor_all 0.0683
_refine_ls_R_factor_gt 0.0443
_refine_ls_shift/su_max 0.000
_refine_ls_shift/su_mean 0.000
_refine_ls_structure_factor_coef Fsqd
_refine_ls_weighting_details 'w=1/[\s^2^(Fo^2^)+(0.0594P)^2^+0.1895P] where P=(Fo^2^+2Fc^2^)/3'
_refine_ls_weighting_scheme calc
_refine_ls_wR_factor_gt 0.1108
_refine_ls_wR_factor_ref 0.1230
_reflns_Friedel_coverage 0.000
_reflns_number_gt 2459
_reflns_number_total 3401
_reflns_threshold_expression 'I > 2\s(I)'
_cod_data_source_file d1ce00674f2.cif
_cod_data_source_block LYF201221_2_a
_cod_depositor_comments 'Adding full bibliography for 7243073--7243078.cif.'
_cod_database_code 7243075
_shelx_shelxl_version_number 2018/3
_shelx_space_group_comment
;
The symmetry employed for this shelxl refinement is uniquely defined
by the following loop, which should always be used as a source of
symmetry information in preference to the above space-group names.
They are only intended as comments.
;
_shelx_estimated_absorpt_t_min 0.982
_shelx_estimated_absorpt_t_max 0.986

loop_
_space_group_symop_operation_xyz
'x, y, z'
'-x, -y, -z'

loop_
_atom_site_label
_atom_site_type_symbol
_atom_site_fract_x
_atom_site_fract_y
_atom_site_fract_z
_atom_site_U_iso_or_equiv
_atom_site_adp_type
_atom_site_occupancy
_atom_site_site_symmetry_order
_atom_site_calc_flag
_atom_site_refinement_flags_posn
_atom_site_refinement_flags_adp
_atom_site_refinement_flags_occupancy
_atom_site_disorder_assembly
_atom_site_disorder_group
C1 C 0.27464(19) 0.5660(2) 0.48962(18) 0.0239(4) Uani 1 1 d . . . . .
C2 C 0.1956(2) 0.3480(2) 0.56886(18) 0.0263(4) Uani 1 1 d . . . . .
C3 C 0.4512(2) 0.5767(2) 0.30460(18) 0.0261(4) Uani 1 1 d . . . . .
C4 C 0.6324(2) 0.3658(2) 0.13637(18) 0.0288(4) Uani 1 1 d . . . . .
N1 N 0.38470(17) 0.49312(17) 0.38414(15) 0.0270(3) Uani 1 1 d . . . . .
N2 N 0.22145(18) 0.70929(17) 0.53807(16) 0.0302(4) Uani 1 1 d . . . . .
N3 N 0.10843(19) 0.72115(18) 0.64613(17) 0.0342(4) Uani 1 1 d . . . . .
N4 N 0.08929(18) 0.59617(18) 0.66863(16) 0.0337(4) Uani 1 1 d . . . . .
N5 N 0.19433(17) 0.49392(17) 0.57204(15) 0.0270(3) Uani 1 1 d . . . . .
N6 N 0.07887(19) 0.32137(19) 0.63696(18) 0.0381(4) Uani 1 1 d . . . . .
N7 N 0.1261(2) 0.1694(2) 0.6112(2) 0.0423(4) Uani 1 1 d . . . . .
N8 N 0.2617(2) 0.11207(19) 0.53265(19) 0.0397(4) Uani 1 1 d . . . . .
N9 N 0.31031(19) 0.22527(18) 0.50334(18) 0.0354(4) Uani 1 1 d . . . . .
N10 N 0.43098(19) 0.72435(18) 0.31186(16) 0.0327(4) Uani 1 1 d . . . . .
N11 N 0.5270(2) 0.7500(2) 0.20287(17) 0.0387(4) Uani 1 1 d . . . . .
N12 N 0.6058(2) 0.6279(2) 0.13067(17) 0.0383(4) Uani 1 1 d . . . . .
N13 N 0.56239(18) 0.51515(18) 0.19294(15) 0.0290(3) Uani 1 1 d . . . . .
N14 N 0.7263(2) 0.3400(2) 0.01726(17) 0.0421(4) Uani 1 1 d . . . . .
N15 N 0.7716(2) 0.1854(2) 0.00188(19) 0.0487(5) Uani 1 1 d . . . . .
N16 N 0.7065(2) 0.1264(2) 0.10587(18) 0.0473(5) Uani 1 1 d . . . . .
N17 N 0.6153(2) 0.2416(2) 0.19508(17) 0.0419(4) Uani 1 1 d . . . . .
N18 N 0.9204(2) 0.04058(19) 0.74108(18) 0.0364(4) Uani 1 1 d D . . . .
H18A H 0.991(2) 0.077(2) 0.704(2) 0.055 Uiso 1 1 d D U . . .
H18B H 0.964(2) -0.0659(17) 0.743(2) 0.055 Uiso 1 1 d D U . . .
H18C H 0.836(2) 0.089(2) 0.6877(18) 0.055 Uiso 1 1 d D U . . .
H18D H 0.887(2) 0.070(2) 0.8299(16) 0.055 Uiso 1 1 d D U . . .
N19 N 0.7849(2) 0.5867(2) 0.82440(19) 0.0494(5) Uani 1 1 d D . . . .
H19A H 0.760(3) 0.683(2) 0.858(2) 0.074 Uiso 1 1 d D U . . .
H19B H 0.777(3) 0.513(2) 0.898(2) 0.074 Uiso 1 1 d D U . . .
H19C H 0.715(2) 0.606(3) 0.757(2) 0.074 Uiso 1 1 d D U . . .
H19D H 0.890(2) 0.540(3) 0.783(2) 0.074 Uiso 1 1 d D U . . .
Na1 Na 0.58380(8) 0.18234(8) 0.45088(7) 0.0312(2) Uani 1 1 d . . . . .
O1A O 0.8569(14) 0.7835(12) 0.9928(11) 0.104(3) Uani 0.254(5) 1 d . U P A 1
H1AA H 0.910099 0.718726 0.930014 0.156 Uiso 0.254(5) 1 d R U P A 1
H1AB H 0.881789 0.725036 1.071003 0.156 Uiso 0.254(5) 1 d R U P A 1
O1B O 0.6959(4) 0.8970(3) 0.9119(3) 0.0893(11) Uani 0.746(5) 1 d . U P A 2
H1BB H 0.782018 0.900059 0.918426 0.134 Uiso 0.746(5) 1 d R U P A 2
H1BA H 0.641989 0.969529 0.848656 0.134 Uiso 0.746(5) 1 d R U P A 2

loop_
_atom_site_aniso_label
_atom_site_aniso_U_11
_atom_site_aniso_U_22
_atom_site_aniso_U_33
_atom_site_aniso_U_23
_atom_site_aniso_U_13
_atom_site_aniso_U_12
C1 0.0198(8) 0.0228(8) 0.0264(8) -0.0034(7) 0.0012(7) -0.0088(7)
C2 0.0231(8) 0.0253(9) 0.0286(9) -0.0014(7) 0.0015(7) -0.0114(7)
C3 0.0237(8) 0.0270(9) 0.0236(8) -0.0040(7) 0.0021(7) -0.0097(7)
C4 0.0271(9) 0.0297(9) 0.0232(8) -0.0058(7) 0.0030(7) -0.0091(8)
N1 0.0258(7) 0.0248(8) 0.0281(8) -0.0074(6) 0.0075(6) -0.0117(6)
N2 0.0269(8) 0.0265(8) 0.0342(8) -0.0099(6) 0.0085(6) -0.0115(6)
N3 0.0297(8) 0.0278(8) 0.0410(9) -0.0120(7) 0.0132(7) -0.0125(7)
N4 0.0275(8) 0.0305(8) 0.0366(9) -0.0129(7) 0.0132(7) -0.0103(7)
N5 0.0233(7) 0.0246(8) 0.0297(8) -0.0088(6) 0.0088(6) -0.0102(6)
N6 0.0317(8) 0.0338(9) 0.0478(10) -0.0060(7) 0.0101(7) -0.0178(7)
N7 0.0366(9) 0.0337(9) 0.0571(11) -0.0017(8) 0.0055(8) -0.0204(8)
N8 0.0353(9) 0.0280(9) 0.0554(11) -0.0058(8) 0.0051(8) -0.0165(7)
N9 0.0302(8) 0.0245(8) 0.0503(10) -0.0109(7) 0.0094(7) -0.0134(7)
N10 0.0365(9) 0.0290(8) 0.0313(8) -0.0036(6) 0.0064(7) -0.0169(7)
N11 0.0451(10) 0.0349(9) 0.0361(9) -0.0040(7) 0.0104(8) -0.0225(8)
N12 0.0420(9) 0.0378(9) 0.0346(9) -0.0022(7) 0.0104(7) -0.0226(8)
N13 0.0291(8) 0.0289(8) 0.0262(7) -0.0046(6) 0.0067(6) -0.0136(7)
N14 0.0423(10) 0.0441(10) 0.0333(9) -0.0124(8) 0.0144(8) -0.0179(8)
N15 0.0507(11) 0.0456(11) 0.0399(10) -0.0186(8) 0.0137(9) -0.0161(9)
N16 0.0582(11) 0.0380(10) 0.0372(10) -0.0149(8) 0.0105(9) -0.0172(9)
N17 0.0539(11) 0.0338(9) 0.0324(9) -0.0136(7) 0.0123(8) -0.0179(8)
N18 0.0339(9) 0.0287(9) 0.0416(10) -0.0111(7) 0.0112(7) -0.0129(7)
N19 0.0486(11) 0.0655(13) 0.0402(10) -0.0115(9) 0.0129(9) -0.0346(10)
Na1 0.0290(4) 0.0276(4) 0.0344(4) -0.0072(3) 0.0060(3) -0.0127(3)
O1A 0.142(7) 0.094(6) 0.101(6) -0.018(5) -0.001(5) -0.076(5)
O1B 0.113(3) 0.0616(18) 0.099(2) -0.0138(15) 0.0151(18) -0.0506(18)

loop_
_atom_type_symbol
_atom_type_description
_atom_type_scat_dispersion_real
_atom_type_scat_dispersion_imag
_atom_type_scat_source
C C 0.0033 0.0016 'International Tables Vol C Tables 4.2.6.8 and 6.1.1.4'
H H 0.0000 0.0000 'International Tables Vol C Tables 4.2.6.8 and 6.1.1.4'
N N 0.0061 0.0033 'International Tables Vol C Tables 4.2.6.8 and 6.1.1.4'
Na Na 0.0362 0.0249 'International Tables Vol C Tables 4.2.6.8 and 6.1.1.4'
O O 0.0106 0.0060 'International Tables Vol C Tables 4.2.6.8 and 6.1.1.4'

loop_
_geom_angle_atom_site_label_1
_geom_angle_atom_site_label_2
_geom_angle_atom_site_label_3
_geom_angle
_geom_angle_site_symmetry_1
_geom_angle_site_symmetry_3
_geom_angle_publ_flag
N2 C1 N1 131.59(16) . . ?
N2 C1 N5 106.71(14) . . ?
N1 C1 N5 121.70(15) . . ?
N9 C2 N6 114.19(16) . . ?
N9 C2 N5 124.68(16) . . ?
N6 C2 N5 121.11(15) . . ?
N1 C3 N10 131.51(15) . . ?
N1 C3 N13 122.13(16) . . ?
N10 C3 N13 106.36(15) . . ?
N17 C4 N14 114.28(16) . . ?
N17 C4 N13 124.83(15) . . ?
N14 C4 N13 120.88(17) . . ?
C3 N1 C1 117.30(15) . . ?
C3 N1 Na1 115.94(10) . . ?
C1 N1 Na1 114.02(11) . . ?
C1 N2 N3 106.17(14) . . ?
C1 N2 Na1 120.45(11) . 2_666 ?
N3 N2 Na1 121.24(11) . 2_666 ?
N4 N3 N2 112.41(14) . . ?
N3 N4 N5 105.91(14) . . ?
N4 N5 C1 108.79(14) . . ?
N4 N5 C2 118.49(14) . . ?
C1 N5 C2 132.62(14) . . ?
C2 N6 N7 102.76(14) . . ?
N8 N7 N6 110.51(15) . . ?
N7 N8 N9 109.20(15) . . ?
N7 N8 Na1 114.68(12) . 2_656 ?
N9 N8 Na1 130.95(12) . 2_656 ?
C2 N9 N8 103.34(14) . . ?
C2 N9 Na1 123.08(12) . . ?
N8 N9 Na1 127.66(12) . . ?
C3 N10 N11 106.68(14) . . ?
C3 N10 Na1 120.27(11) . 2_666 ?
N11 N10 Na1 118.24(12) . 2_666 ?
N12 N11 N10 111.75(15) . . ?
N11 N12 N13 106.20(14) . . ?
N12 N13 C3 108.98(14) . . ?
N12 N13 C4 118.88(14) . . ?
C3 N13 C4 132.13(15) . . ?
C4 N14 N15 102.78(16) . . ?
N16 N15 N14 110.44(15) . . ?
N15 N16 N17 108.82(16) . . ?
C4 N17 N16 103.68(15) . . ?
C4 N17 Na1 123.02(12) . . ?
N16 N17 Na1 123.24(13) . . ?
H18A N18 H18B 112.1(14) . . ?
H18A N18 H18C 107.5(14) . . ?
H18B N18 H18C 109.7(14) . . ?
H18A N18 H18D 108.3(14) . . ?
H18B N18 H18D 109.7(14) . . ?
H18C N18 H18D 109.4(14) . . ?
H19A N19 H19B 111.6(15) . . ?
H19A N19 H19C 110.1(15) . . ?
H19B N19 H19C 108.6(15) . . ?
H19A N19 H19D 109.4(14) . . ?
H19B N19 H19D 108.1(15) . . ?
H19C N19 H19D 108.9(14) . . ?
N9 Na1 N17 105.92(7) . . ?
N9 Na1 N8 101.39(6) . 2_656 ?
N17 Na1 N8 99.40(6) . 2_656 ?
N9 Na1 N10 89.58(6) . 2_666 ?
N17 Na1 N10 144.25(6) . 2_666 ?
N8 Na1 N10 109.02(6) 2_656 2_666 ?
N9 Na1 N2 146.32(5) . 2_666 ?
N17 Na1 N2 85.17(6) . 2_666 ?
N8 Na1 N2 108.12(6) 2_656 2_666 ?
N10 Na1 N2 65.91(5) 2_666 2_666 ?
N9 Na1 N1 72.36(5) . . ?
N17 Na1 N1 71.60(5) . . ?
N8 Na1 N1 166.42(6) 2_656 . ?
N10 Na1 N1 83.33(5) 2_666 . ?
N2 Na1 N1 81.74(5) 2_666 . ?
H1AA O1A H1AB 104.5 . . ?
H1BB O1B H1BA 109.5 . . ?

loop_
_geom_bond_atom_site_label_1
_geom_bond_atom_site_label_2
_geom_bond_distance
_geom_bond_site_symmetry_2
_geom_bond_publ_flag
C1 N2 1.342(2) . ?
C1 N1 1.344(2) . ?
C1 N5 1.367(2) . ?
C2 N9 1.319(2) . ?
C2 N6 1.325(2) . ?
C2 N5 1.397(2) . ?
C3 N1 1.341(2) . ?
C3 N10 1.342(2) . ?
C3 N13 1.369(2) . ?
C4 N17 1.311(2) . ?
C4 N14 1.321(2) . ?
C4 N13 1.407(2) . ?
N1 Na1 2.6592(16) . ?
N2 N3 1.359(2) . ?
N2 Na1 2.5613(17) 2_666 ?
N3 N4 1.280(2) . ?
N4 N5 1.3674(19) . ?
N6 N7 1.347(2) . ?
N7 N8 1.303(2) . ?
N8 N9 1.355(2) . ?
N8 Na1 2.4463(17) 2_656 ?
N9 Na1 2.4277(17) . ?
N10 N11 1.364(2) . ?
N10 Na1 2.5309(17) 2_666 ?
N11 N12 1.283(2) . ?
N12 N13 1.366(2) . ?
N14 N15 1.349(2) . ?
N15 N16 1.301(2) . ?
N16 N17 1.356(2) . ?
N17 Na1 2.4386(18) . ?
N18 H18A 0.906(14) . ?
N18 H18B 0.890(14) . ?
N18 H18C 0.897(14) . ?
N18 H18D 0.902(14) . ?
N19 H19A 0.929(15) . ?
N19 H19B 0.935(16) . ?
N19 H19C 0.936(15) . ?
N19 H19D 0.929(16) . ?
O1A H1AA 0.8501 . ?
O1A H1AB 0.8500 . ?
O1B H1BB 0.8501 . ?
O1B H1BA 0.8500 . ?

loop_
_geom_hbond_atom_site_label_D
_geom_hbond_atom_site_label_H
_geom_hbond_atom_site_label_A
_geom_hbond_distance_DH
_geom_hbond_distance_HA
_geom_hbond_distance_DA
_geom_hbond_angle_DHA
_geom_hbond_site_symmetry_A
_geom_hbond_publ_flag
N18 H18A N7 0.906(14) 1.953(14) 2.856(2) 174.5(18) 1_655 yes
N18 H18B N3 0.890(14) 2.089(15) 2.898(2) 150.6(17) 1_645 yes
N18 H18C N2 0.897(14) 2.592(17) 3.254(2) 131.3(15) 2_666 yes
N18 H18C N10 0.897(14) 2.285(16) 3.051(2) 143.1(16) 2_666 yes
N18 H18D N15 0.902(14) 2.000(14) 2.882(2) 165.5(18) 1_556 yes
N19 H19A O1A^a 0.929(15) 2.25(2) 3.031(9) 140.8(18) . yes
N19 H19A O1B^b 0.929(15) 1.963(15) 2.889(3) 175(2) . yes
N19 H19B N12 0.935(16) 2.61(2) 3.155(2) 117.7(16) 1_556 yes
N19 H19B N14 0.935(16) 2.087(16) 2.994(3) 163.2(19) 1_556 yes
N19 H19C N1 0.936(15) 2.297(17) 3.138(2) 149.4(18) 2_666 yes
N19 H19D N4 0.929(16) 2.315(18) 3.112(2) 143.7(18) 1_655 yes
N19 H19D N6 0.929(16) 2.463(19) 3.243(2) 141.6(17) 1_655 yes
O1A^a H1AA^a N19 0.85 2.51 3.031(9) 120.4 . yes
O1B^b H1BB^b N18 0.85 2.62 3.222(3) 129.2 1_565 yes
O1B^b H1BA^b N11 0.85 2.37 3.100(3) 144.3 2_676 yes
